data_4501132
loop_
_publ_author_name
'Stefanoski, Stevce'
'Nolas, George S.'

_publ_section_title
;
 Synthesis and Structural Characterization of Single-Crystal K7.5Si46and
 K17.8Si136Clathrates
;
_journal_issue 10
_journal_name_full 'Crystal Growth &amp; Design'
_journal_page_first 4533
_journal_paper_doi 10.1021/cg200756r
_journal_volume 11
_journal_year 2011
_chemical_formula_sum 'K17.7 Si136'
_chemical_formula_weight 4758.64
_chemical_name_systematic
; 
 ? 
;
_space_group_IT_number 227
_symmetry_cell_setting 'F d -3 m'
_symmetry_space_group_name_Hall '-F 4vw 2vw 3'
_symmetry_space_group_name_H-M 'F d -3 m :2'
_atom_sites_solution_hydrogens geom
_atom_sites_solution_primary direct
_atom_sites_solution_secondary difmap
_audit_creation_method SHELXL-97
_cell_angle_alpha 90.00
_cell_angle_beta 90.00
_cell_angle_gamma 90.00
_cell_formula_units_Z 1
_cell_length_a 14.7264(6)
_cell_length_b 14.7264(6)
_cell_length_c 14.7264(6)
_cell_measurement_reflns_used 729
_cell_measurement_temperature 200(2)
_cell_measurement_theta_max 31.5186
_cell_measurement_theta_min 2.3954
_cell_volume 3193.7(2)
_computing_cell_refinement Apex2
_computing_data_collection Apex2
_computing_data_reduction Saint-plus
_computing_structure_refinement 'SHELXL-97 (Sheldrick, 1997)'
_computing_structure_solution 'SHELXS-97 (Sheldrick, 1990)'
_diffrn_ambient_temperature 200(2)
_diffrn_measured_fraction_theta_full 0.975
_diffrn_measured_fraction_theta_max 0.975
_diffrn_measurement_device_type 'Bruker, X8 Apex II'
_diffrn_measurement_method '\w scann'
_diffrn_radiation_monochromator graphite
_diffrn_radiation_source 'fine-focus sealed tube'
_diffrn_radiation_type MoK\a
_diffrn_radiation_wavelength 0.71073
_diffrn_reflns_av_R_equivalents 0.0466
_diffrn_reflns_av_sigmaI/netI 0.0271
_diffrn_reflns_limit_h_max 20
_diffrn_reflns_limit_h_min -21
_diffrn_reflns_limit_k_max 13
_diffrn_reflns_limit_k_min -21
_diffrn_reflns_limit_l_max 14
_diffrn_reflns_limit_l_min -22
_diffrn_reflns_number 3257
_diffrn_reflns_theta_full 32.36
_diffrn_reflns_theta_max 32.36
_diffrn_reflns_theta_min 2.40
_exptl_absorpt_coefficient_mu 2.109
_exptl_absorpt_correction_type empirical
_exptl_absorpt_process_details '(SADABS, Sheldrick, 2003)'
_exptl_crystal_colour blue
_exptl_crystal_density_diffrn 2.474
_exptl_crystal_density_method 'not measured'
_exptl_crystal_description pyramidal
_exptl_crystal_F_000 2360
_exptl_crystal_size_max 0.75
_exptl_crystal_size_mid 0.6
_exptl_crystal_size_min 0.5
_refine_diff_density_max 0.387
_refine_diff_density_min -0.322
_refine_diff_density_rms 0.076
_refine_ls_extinction_coef 0.00039(8)
_refine_ls_extinction_expression Fc^*^=kFc[1+0.001xFc^2^\l^3^/sin(2\q)]^-1/4^
_refine_ls_extinction_method SHELXL
_refine_ls_goodness_of_fit_ref 1.007
_refine_ls_hydrogen_treatment mixed
_refine_ls_matrix_type full
_refine_ls_number_parameters 17
_refine_ls_number_reflns 309
_refine_ls_number_restraints 0
_refine_ls_restrained_S_all 1.007
_refine_ls_R_factor_all 0.0294
_refine_ls_R_factor_gt 0.0220
_refine_ls_shift/su_max 0.000
_refine_ls_shift/su_mean 0.000
_refine_ls_structure_factor_coef Fsqd
_refine_ls_weighting_details 'calc w=1/[\s^2^(Fo^2^)+(0.0293P)^2^+0.0000P] where P=(Fo^2^+2Fc^2^)/3'
_refine_ls_weighting_scheme calc
_refine_ls_wR_factor_gt 0.0547
_refine_ls_wR_factor_ref 0.0563
_reflns_number_gt 255
_reflns_number_total 309
_reflns_threshold_expression >2sigma(I)
_cod_data_source_file cg200756r_si_001.cif
_cod_data_source_block shelxl
_cod_original_sg_symbol_H-M '-F 4~vw~ 2~vw~ 3'
_cod_database_code 4501132

loop_
_symmetry_equiv_pos_as_xyz
'x, y, z'
'-x+3/4, -y+1/4, z+1/2'
'-x+1/4, y+1/2, -z+3/4'
'x+1/2, -y+3/4, -z+1/4'
'z, x, y'
'z+1/2, -x+3/4, -y+1/4'
'-z+3/4, -x+1/4, y+1/2'
'-z+1/4, x+1/2, -y+3/4'
'y, z, x'
'-y+1/4, z+1/2, -x+3/4'
'y+1/2, -z+3/4, -x+1/4'
'-y+3/4, -z+1/4, x+1/2'
'y+3/4, x+1/4, -z+1/2'
'-y, -x, -z'
'y+1/4, -x+1/2, z+3/4'
'-y+1/2, x+3/4, z+1/4'
'x+3/4, z+1/4, -y+1/2'
'-x+1/2, z+3/4, y+1/4'
'-x, -z, -y'
'x+1/4, -z+1/2, y+3/4'
'z+3/4, y+1/4, -x+1/2'
'z+1/4, -y+1/2, x+3/4'
'-z+1/2, y+3/4, x+1/4'
'-z, -y, -x'
'x, y+1/2, z+1/2'
'-x+3/4, -y+3/4, z+1'
'-x+1/4, y+1, -z+5/4'
'x+1/2, -y+5/4, -z+3/4'
'z, x+1/2, y+1/2'
'z+1/2, -x+5/4, -y+3/4'
'-z+3/4, -x+3/4, y+1'
'-z+1/4, x+1, -y+5/4'
'y, z+1/2, x+1/2'
'-y+1/4, z+1, -x+5/4'
'y+1/2, -z+5/4, -x+3/4'
'-y+3/4, -z+3/4, x+1'
'y+3/4, x+3/4, -z+1'
'-y, -x+1/2, -z+1/2'
'y+1/4, -x+1, z+5/4'
'-y+1/2, x+5/4, z+3/4'
'x+3/4, z+3/4, -y+1'
'-x+1/2, z+5/4, y+3/4'
'-x, -z+1/2, -y+1/2'
'x+1/4, -z+1, y+5/4'
'z+3/4, y+3/4, -x+1'
'z+1/4, -y+1, x+5/4'
'-z+1/2, y+5/4, x+3/4'
'-z, -y+1/2, -x+1/2'
'x+1/2, y, z+1/2'
'-x+5/4, -y+1/4, z+1'
'-x+3/4, y+1/2, -z+5/4'
'x+1, -y+3/4, -z+3/4'
'z+1/2, x, y+1/2'
'z+1, -x+3/4, -y+3/4'
'-z+5/4, -x+1/4, y+1'
'-z+3/4, x+1/2, -y+5/4'
'y+1/2, z, x+1/2'
'-y+3/4, z+1/2, -x+5/4'
'y+1, -z+3/4, -x+3/4'
'-y+5/4, -z+1/4, x+1'
'y+5/4, x+1/4, -z+1'
'-y+1/2, -x, -z+1/2'
'y+3/4, -x+1/2, z+5/4'
'-y+1, x+3/4, z+3/4'
'x+5/4, z+1/4, -y+1'
'-x+1, z+3/4, y+3/4'
'-x+1/2, -z, -y+1/2'
'x+3/4, -z+1/2, y+5/4'
'z+5/4, y+1/4, -x+1'
'z+3/4, -y+1/2, x+5/4'
'-z+1, y+3/4, x+3/4'
'-z+1/2, -y, -x+1/2'
'x+1/2, y+1/2, z'
'-x+5/4, -y+3/4, z+1/2'
'-x+3/4, y+1, -z+3/4'
'x+1, -y+5/4, -z+1/4'
'z+1/2, x+1/2, y'
'z+1, -x+5/4, -y+1/4'
'-z+5/4, -x+3/4, y+1/2'
'-z+3/4, x+1, -y+3/4'
'y+1/2, z+1/2, x'
'-y+3/4, z+1, -x+3/4'
'y+1, -z+5/4, -x+1/4'
'-y+5/4, -z+3/4, x+1/2'
'y+5/4, x+3/4, -z+1/2'
'-y+1/2, -x+1/2, -z'
'y+3/4, -x+1, z+3/4'
'-y+1, x+5/4, z+1/4'
'x+5/4, z+3/4, -y+1/2'
'-x+1, z+5/4, y+1/4'
'-x+1/2, -z+1/2, -y'
'x+3/4, -z+1, y+3/4'
'z+5/4, y+3/4, -x+1/2'
'z+3/4, -y+1, x+3/4'
'-z+1, y+5/4, x+1/4'
'-z+1/2, -y+1/2, -x'
'-x, -y, -z'
'x-3/4, y-1/4, -z-1/2'
'x-1/4, -y-1/2, z-3/4'
'-x-1/2, y-3/4, z-1/4'
'-z, -x, -y'
'-z-1/2, x-3/4, y-1/4'
'z-3/4, x-1/4, -y-1/2'
'z-1/4, -x-1/2, y-3/4'
'-y, -z, -x'
'y-1/4, -z-1/2, x-3/4'
'-y-1/2, z-3/4, x-1/4'
'y-3/4, z-1/4, -x-1/2'
'-y-3/4, -x-1/4, z-1/2'
'y, x, z'
'-y-1/4, x-1/2, -z-3/4'
'y-1/2, -x-3/4, -z-1/4'
'-x-3/4, -z-1/4, y-1/2'
'x-1/2, -z-3/4, -y-1/4'
'x, z, y'
'-x-1/4, z-1/2, -y-3/4'
'-z-3/4, -y-1/4, x-1/2'
'-z-1/4, y-1/2, -x-3/4'
'z-1/2, -y-3/4, -x-1/4'
'z, y, x'
'-x, -y+1/2, -z+1/2'
'x-3/4, y+1/4, -z'
'x-1/4, -y, z-1/4'
'-x-1/2, y-1/4, z+1/4'
'-z, -x+1/2, -y+1/2'
'-z-1/2, x-1/4, y+1/4'
'z-3/4, x+1/4, -y'
'z-1/4, -x, y-1/4'
'-y, -z+1/2, -x+1/2'
'y-1/4, -z, x-1/4'
'-y-1/2, z-1/4, x+1/4'
'y-3/4, z+1/4, -x'
'-y-3/4, -x+1/4, z'
'y, x+1/2, z+1/2'
'-y-1/4, x, -z-1/4'
'y-1/2, -x-1/4, -z+1/4'
'-x-3/4, -z+1/4, y'
'x-1/2, -z-1/4, -y+1/4'
'x, z+1/2, y+1/2'
'-x-1/4, z, -y-1/4'
'-z-3/4, -y+1/4, x'
'-z-1/4, y, -x-1/4'
'z-1/2, -y-1/4, -x+1/4'
'z, y+1/2, x+1/2'
'-x+1/2, -y, -z+1/2'
'x-1/4, y-1/4, -z'
'x+1/4, -y-1/2, z-1/4'
'-x, y-3/4, z+1/4'
'-z+1/2, -x, -y+1/2'
'-z, x-3/4, y+1/4'
'z-1/4, x-1/4, -y'
'z+1/4, -x-1/2, y-1/4'
'-y+1/2, -z, -x+1/2'
'y+1/4, -z-1/2, x-1/4'
'-y, z-3/4, x+1/4'
'y-1/4, z-1/4, -x'
'-y-1/4, -x-1/4, z'
'y+1/2, x, z+1/2'
'-y+1/4, x-1/2, -z-1/4'
'y, -x-3/4, -z+1/4'
'-x-1/4, -z-1/4, y'
'x, -z-3/4, -y+1/4'
'x+1/2, z, y+1/2'
'-x+1/4, z-1/2, -y-1/4'
'-z-1/4, -y-1/4, x'
'-z+1/4, y-1/2, -x-1/4'
'z, -y-3/4, -x+1/4'
'z+1/2, y, x+1/2'
'-x+1/2, -y+1/2, -z'
'x-1/4, y+1/4, -z-1/2'
'x+1/4, -y, z-3/4'
'-x, y-1/4, z-1/4'
'-z+1/2, -x+1/2, -y'
'-z, x-1/4, y-1/4'
'z-1/4, x+1/4, -y-1/2'
'z+1/4, -x, y-3/4'
'-y+1/2, -z+1/2, -x'
'y+1/4, -z, x-3/4'
'-y, z-1/4, x-1/4'
'y-1/4, z+1/4, -x-1/2'
'-y-1/4, -x+1/4, z-1/2'
'y+1/2, x+1/2, z'
'-y+1/4, x, -z-3/4'
'y, -x-1/4, -z-1/4'
'-x-1/4, -z+1/4, y-1/2'
'x, -z-1/4, -y-1/4'
'x+1/2, z+1/2, y'
'-x+1/4, z, -y-3/4'
'-z-1/4, -y+1/4, x-1/2'
'-z+1/4, y, -x-3/4'
'z, -y-1/4, -x-1/4'
'z+1/2, y+1/2, x'

loop_
_atom_site_label
_atom_site_type_symbol
_atom_site_fract_x
_atom_site_fract_y
_atom_site_fract_z
_atom_site_U_iso_or_equiv
_atom_site_adp_type
_atom_site_occupancy
_atom_site_symmetry_multiplicity
_atom_site_calc_flag
_atom_site_refinement_flags
K2 K 0.3750 0.3750 0.3750 0.0309(7) Uani 0.988(7) 24 d SP
K1 K 0.0000 0.0000 0.0000 0.0202(6) Uani 0.617(4) 12 d SP
Si1 Si 0.1250 0.1250 0.1250 0.0065(4) Uani 1 24 d S
Si2 Si 0.21769(4) 0.21769(4) 0.21769(4) 0.0064(2) Uani 1 6 d S
Si3 Si 0.18251(3) 0.18251(3) 0.37086(4) 0.00642(17) Uani 1 2 d S

loop_
_atom_site_aniso_label
_atom_site_aniso_U_11
_atom_site_aniso_U_22
_atom_site_aniso_U_33
_atom_site_aniso_U_23
_atom_site_aniso_U_13
_atom_site_aniso_U_12
K2 0.0309(7) 0.0309(7) 0.0309(7) 0.000 0.000 0.000
K1 0.0202(6) 0.0202(6) 0.0202(6) -0.0004(4) -0.0004(4) -0.0004(4)
Si1 0.0065(4) 0.0065(4) 0.0065(4) 0.000 0.000 0.000
Si2 0.0064(2) 0.0064(2) 0.0064(2) -0.00005(18) -0.00005(18) -0.00005(18)
Si3 0.0063(2) 0.0063(2) 0.0067(3) -0.00009(13) -0.00009(13) 0.00019(18)

loop_
_atom_type_symbol
_atom_type_description
_atom_type_scat_dispersion_real
_atom_type_scat_dispersion_imag
_atom_type_scat_source
Si Si 0.0817 0.0704 'International Tables Vol C Tables 4.2.6.8 and 6.1.1.4'
K K 0.2009 0.2494 'International Tables Vol C Tables 4.2.6.8 and 6.1.1.4'

loop_
_geom_angle_atom_site_label_1
_geom_angle_atom_site_label_2
_geom_angle_atom_site_label_3
_geom_angle
_geom_angle_site_symmetry_1
_geom_angle_site_symmetry_3
Si3 K2 Si3 62.811(13) 178_566 150_665
Si3 K2 Si3 62.811(13) 178_566 122_656
Si3 K2 Si3 62.811(13) 150_665 122_656
Si3 K2 Si3 155.110(11) 178_566 108_656
Si3 K2 Si3 92.662(2) 150_665 108_656
Si3 K2 Si3 111.349(7) 122_656 108_656
Si3 K2 Si3 155.110(11) 178_566 131_655
Si3 K2 Si3 111.349(7) 150_665 131_655
Si3 K2 Si3 92.662(2) 122_656 131_655
Si3 K2 Si3 35.488(16) 108_656 131_655
Si3 K2 Si3 111.349(7) 178_566 104_566
Si3 K2 Si3 155.110(11) 150_665 104_566
Si3 K2 Si3 92.662(2) 122_656 104_566
Si3 K2 Si3 92.662(2) 108_656 104_566
Si3 K2 Si3 62.811(13) 131_655 104_566
Si3 K2 Si3 92.662(2) 178_566 175_556
Si3 K2 Si3 155.110(11) 150_665 175_556
Si3 K2 Si3 111.349(7) 122_656 175_556
Si3 K2 Si3 111.349(7) 108_656 175_556
Si3 K2 Si3 92.662(2) 131_655 175_556
Si3 K2 Si3 35.488(16) 104_566 175_556
Si3 K2 Si3 92.662(2) 178_566 100_665
Si3 K2 Si3 111.349(7) 150_665 100_665
Si3 K2 Si3 155.110(11) 122_656 100_665
Si3 K2 Si3 92.662(2) 108_656 100_665
Si3 K2 Si3 111.349(7) 131_655 100_665
Si3 K2 Si3 92.662(2) 104_566 100_665
Si3 K2 Si3 62.811(13) 175_556 100_665
Si3 K2 Si3 111.349(7) 178_566 147_565
Si3 K2 Si3 92.662(2) 150_665 147_565
Si3 K2 Si3 155.110(11) 122_656 147_565
Si3 K2 Si3 62.811(13) 108_656 147_565
Si3 K2 Si3 92.662(2) 131_655 147_565
Si3 K2 Si3 111.349(7) 104_566 147_565
Si3 K2 Si3 92.662(2) 175_556 147_565
Si3 K2 Si3 35.488(16) 100_665 147_565
Si3 K2 Si3 35.488(16) 178_566 153_565
Si3 K2 Si3 92.662(2) 150_665 153_565
Si3 K2 Si3 92.662(2) 122_656 153_565
Si3 K2 Si3 155.110(11) 108_656 153_565
Si3 K2 Si3 155.110(11) 131_655 153_565
Si3 K2 Si3 92.662(2) 104_566 153_565
Si3 K2 Si3 62.811(13) 175_556 153_565
Si3 K2 Si3 62.811(13) 100_665 153_565
Si3 K2 Si3 92.662(2) 147_565 153_565
Si3 K2 Si3 92.662(2) 178_566 125_655
Si3 K2 Si3 35.488(16) 150_665 125_655
Si3 K2 Si3 92.662(2) 122_656 125_655
Si3 K2 Si3 62.811(13) 108_656 125_655
Si3 K2 Si3 92.662(2) 131_655 125_655
Si3 K2 Si3 155.110(11) 104_566 125_655
Si3 K2 Si3 155.110(11) 175_556 125_655
Si3 K2 Si3 92.662(2) 100_665 125_655
Si3 K2 Si3 62.811(13) 147_565 125_655
Si3 K2 Si3 111.349(7) 153_565 125_655
Si3 K2 Si3 92.662(2) 178_566 169_556
Si3 K2 Si3 92.662(2) 150_665 169_556
Si3 K2 Si3 35.488(16) 122_656 169_556
Si3 K2 Si3 92.662(2) 108_656 169_556
Si3 K2 Si3 62.811(13) 131_655 169_556
Si3 K2 Si3 62.811(13) 104_566 169_556
Si3 K2 Si3 92.662(2) 175_556 169_556
Si3 K2 Si3 155.110(11) 100_665 169_556
Si3 K2 Si3 155.110(11) 147_565 169_556
Si3 K2 Si3 111.349(7) 153_565 169_556
Si3 K2 Si3 111.349(7) 125_655 169_556
Si3 K2 Si3 145.999(4) 178_566 .
Si3 K2 Si3 145.999(4) 150_665 .
Si3 K2 Si3 108.615(9) 122_656 .
Si3 K2 Si3 58.378(7) 108_656 .
Si3 K2 Si3 34.667(5) 131_655 .
Si3 K2 Si3 34.667(5) 104_566 .
Si3 K2 Si3 58.378(7) 175_556 .
Si3 K2 Si3 89.170(7) 100_665 .
Si3 K2 Si3 89.170(7) 147_565 .
Si3 K2 Si3 121.182(6) 153_565 .
Si3 K2 Si3 121.182(6) 125_655 .
Si3 K2 Si3 73.128(12) 169_556 .
Si3 K2 Si3 73.128(12) 178_566 82_545
Si3 K2 Si3 34.667(5) 150_665 82_545
Si3 K2 Si3 34.667(5) 122_656 82_545
Si3 K2 Si3 89.170(7) 108_656 82_545
Si3 K2 Si3 89.170(7) 131_655 82_545
Si3 K2 Si3 121.181(6) 104_566 82_545
Si3 K2 Si3 146.000(4) 175_556 82_545
Si3 K2 Si3 146.000(4) 100_665 82_545
Si3 K2 Si3 121.181(6) 147_565 82_545
Si3 K2 Si3 108.616(9) 153_565 82_545
Si3 K2 Si3 58.378(7) 125_655 82_545
Si3 K2 Si3 58.378(7) 169_556 82_545
Si3 K2 Si3 120.0 . 82_545
Si3 K2 Si3 108.616(9) 178_566 9
Si3 K2 Si3 146.000(4) 150_665 9
Si3 K2 Si3 146.000(4) 122_656 9
Si3 K2 Si3 89.170(7) 108_656 9
Si3 K2 Si3 89.170(7) 131_655 9
Si3 K2 Si3 58.378(7) 104_566 9
Si3 K2 Si3 34.667(5) 175_556 9
Si3 K2 Si3 34.667(5) 100_665 9
Si3 K2 Si3 58.378(7) 147_565 9
Si3 K2 Si3 73.128(12) 153_565 9
Si3 K2 Si3 121.181(6) 125_655 9
Si3 K2 Si3 121.181(6) 169_556 9
Si3 K2 Si3 58.574(12) . 9
Si3 K2 Si3 178.256(15) 82_545 9
Si3 K2 Si3 34.667(5) 178_566 54_455
Si3 K2 Si3 73.128(12) 150_665 54_455
Si3 K2 Si3 34.667(5) 122_656 54_455
Si3 K2 Si3 146.000(4) 108_656 54_455
Si3 K2 Si3 121.181(6) 131_655 54_455
Si3 K2 Si3 89.170(7) 104_566 54_455
Si3 K2 Si3 89.170(7) 175_556 54_455
Si3 K2 Si3 121.181(6) 100_665 54_455
Si3 K2 Si3 146.000(4) 147_565 54_455
Si3 K2 Si3 58.378(7) 153_565 54_455
Si3 K2 Si3 108.616(9) 125_655 54_455
Si3 K2 Si3 58.378(7) 169_556 54_455
Si3 K2 Si3 120.0 . 54_455
Si3 K2 Si3 61.421(12) 82_545 54_455
Si3 K2 Si3 120.0 9 54_455
Si3 K2 Si3 146.000(4) 178_566 5
Si3 K2 Si3 108.616(9) 150_665 5
Si3 K2 Si3 146.000(4) 122_656 5
Si3 K2 Si3 34.667(5) 108_656 5
Si3 K2 Si3 58.378(7) 131_655 5
Si3 K2 Si3 89.170(7) 104_566 5
Si3 K2 Si3 89.170(7) 175_556 5
Si3 K2 Si3 58.378(7) 100_665 5
Si3 K2 Si3 34.667(5) 147_565 5
Si3 K2 Si3 121.181(6) 153_565 5
Si3 K2 Si3 73.128(12) 125_655 5
Si3 K2 Si3 121.181(6) 169_556 5
Si3 K2 Si3 58.574(12) . 5
Si3 K2 Si3 120.0 82_545 5
Si3 K2 Si3 58.574(12) 9 5
Si3 K2 Si3 178.256(15) 54_455 5
Si3 K2 Si3 34.667(5) 178_566 26_554
Si3 K2 Si3 34.667(5) 150_665 26_554
Si3 K2 Si3 73.128(12) 122_656 26_554
Si3 K2 Si3 121.181(6) 108_656 26_554
Si3 K2 Si3 146.000(4) 131_655 26_554
Si3 K2 Si3 146.000(4) 104_566 26_554
Si3 K2 Si3 121.181(6) 175_556 26_554
Si3 K2 Si3 89.170(7) 100_665 26_554
Si3 K2 Si3 89.170(7) 147_565 26_554
Si3 K2 Si3 58.378(7) 153_565 26_554
Si3 K2 Si3 58.378(7) 125_655 26_554
Si3 K2 Si3 108.616(9) 169_556 26_554
Si3 K2 Si3 178.257(15) . 26_554
Si3 K2 Si3 61.421(12) 82_545 26_554
Si3 K2 Si3 120.0 9 26_554
Si3 K2 Si3 61.421(12) 54_455 26_554
Si3 K2 Si3 120.0 5 26_554
Si3 K2 Si3 89.170(7) 178_566 36_554
Si3 K2 Si3 58.378(7) 150_665 36_554
Si3 K2 Si3 121.181(6) 122_656 36_554
Si3 K2 Si3 73.128(12) 108_656 36_554
Si3 K2 Si3 108.616(9) 131_655 36_554
Si3 K2 Si3 146.000(4) 104_566 36_554
Si3 K2 Si3 121.181(6) 175_556 36_554
Si3 K2 Si3 58.378(7) 100_665 36_554
Si3 K2 Si3 34.667(5) 147_565 36_554
Si3 K2 Si3 89.170(7) 153_565 36_554
Si3 K2 Si3 34.667(5) 125_655 36_554
Si3 K2 Si3 146.000(4) 169_556 36_554
Si3 K2 Si3 120.0 . 36_554
Si3 K2 Si3 90.0 82_545 36_554
Si3 K2 Si3 90.0 9 36_554
Si3 K2 Si3 120.0 54_455 36_554
Si3 K2 Si3 61.421(12) 5 36_554
Si3 K2 Si3 58.574(12) 26_554 36_554
Si3 K2 Si3 89.170(7) 178_566 59_455
Si3 K2 Si3 121.181(6) 150_665 59_455
Si3 K2 Si3 58.378(7) 122_656 59_455
Si3 K2 Si3 108.616(9) 108_656 59_455
Si3 K2 Si3 73.128(12) 131_655 59_455
Si3 K2 Si3 34.667(5) 104_566 59_455
Si3 K2 Si3 58.378(7) 175_556 59_455
Si3 K2 Si3 121.181(6) 100_665 59_455
Si3 K2 Si3 146.000(4) 147_565 59_455
Si3 K2 Si3 89.170(7) 153_565 59_455
Si3 K2 Si3 146.000(4) 125_655 59_455
Si3 K2 Si3 34.667(5) 169_556 59_455
Si3 K2 Si3 61.421(12) . 59_455
Si3 K2 Si3 90.0 82_545 59_455
Si3 K2 Si3 90.0 9 59_455
Si3 K2 Si3 58.574(12) 54_455 59_455
Si3 K2 Si3 120.0 5 59_455
Si3 K2 Si3 120.0 26_554 59_455
Si3 K2 Si3 178.256(15) 36_554 59_455
Si3 K2 Si3 121.181(6) 178_566 80_545
Si3 K2 Si3 89.170(7) 150_665 80_545
Si3 K2 Si3 58.378(7) 122_656 80_545
Si3 K2 Si3 58.378(7) 108_656 80_545
Si3 K2 Si3 34.667(5) 131_655 80_545
Si3 K2 Si3 73.128(12) 104_566 80_545
Si3 K2 Si3 108.616(9) 175_556 80_545
Si3 K2 Si3 146.000(4) 100_665 80_545
Si3 K2 Si3 121.181(6) 147_565 80_545
Si3 K2 Si3 146.000(4) 153_565 80_545
Si3 K2 Si3 89.170(7) 125_655 80_545
Si3 K2 Si3 34.667(5) 169_556 80_545
Si3 K2 Si3 61.421(12) . 80_545
Si3 K2 Si3 58.574(12) 82_545 80_545
Si3 K2 Si3 120.0 9 80_545
Si3 K2 Si3 90.0 54_455 80_545
Si3 K2 Si3 90.0 5 80_545
Si3 K2 Si3 120.0 26_554 80_545
Si3 K2 Si3 120.0 36_554 80_545
Si3 K2 Si3 61.421(12) 59_455 80_545
Si3 K2 Si3 58.378(7) 178_566 31_554
Si3 K2 Si3 89.170(7) 150_665 31_554
Si3 K2 Si3 121.181(6) 122_656 31_554
Si3 K2 Si3 121.181(6) 108_656 31_554
Si3 K2 Si3 146.000(4) 131_655 31_554
Si3 K2 Si3 108.616(9) 104_566 31_554
Si3 K2 Si3 73.128(12) 175_556 31_554
Si3 K2 Si3 34.667(5) 100_665 31_554
Si3 K2 Si3 58.378(7) 147_565 31_554
Si3 K2 Si3 34.667(5) 153_565 31_554
Si3 K2 Si3 89.170(7) 125_655 31_554
Si3 K2 Si3 146.000(4) 169_556 31_554
Si3 K2 Si3 120.0 . 31_554
Si3 K2 Si3 120.0 82_545 31_554
Si3 K2 Si3 61.421(12) 9 31_554
Si3 K2 Si3 90.0 54_455 31_554
Si3 K2 Si3 90.0 5 31_554
Si3 K2 Si3 58.574(12) 26_554 31_554
Si3 K2 Si3 58.574(12) 36_554 31_554
Si3 K2 Si3 120.0 59_455 31_554
Si3 K2 Si3 178.256(15) 80_545 31_554
Si3 K2 Si3 58.378(7) 178_566 52_455
Si3 K2 Si3 121.181(6) 150_665 52_455
Si3 K2 Si3 89.170(7) 122_656 52_455
Si3 K2 Si3 146.000(4) 108_656 52_455
Si3 K2 Si3 121.181(6) 131_655 52_455
Si3 K2 Si3 58.378(7) 104_566 52_455
Si3 K2 Si3 34.667(5) 175_556 52_455
Si3 K2 Si3 73.128(12) 100_665 52_455
Si3 K2 Si3 108.616(9) 147_565 52_455
Si3 K2 Si3 34.667(5) 153_565 52_455
Si3 K2 Si3 146.000(4) 125_655 52_455
Si3 K2 Si3 89.170(7) 169_556 52_455
Si3 K2 Si3 90.0 . 52_455
Si3 K2 Si3 120.0 82_545 52_455
Si3 K2 Si3 61.421(12) 9 52_455
Si3 K2 Si3 58.574(12) 54_455 52_455
Si3 K2 Si3 120.0 5 52_455
Si3 K2 Si3 90.0 26_554 52_455
Si3 K2 Si3 120.0 36_554 52_455
Si3 K2 Si3 58.574(12) 59_455 52_455
Si3 K2 Si3 120.0 80_545 52_455
Si3 K2 Si3 61.421(12) 31_554 52_455
Si3 K2 Si3 121.181(6) 178_566 75_545
Si3 K2 Si3 58.378(7) 150_665 75_545
Si3 K2 Si3 89.170(7) 122_656 75_545
Si3 K2 Si3 34.667(5) 108_656 75_545
Si3 K2 Si3 58.378(7) 131_655 75_545
Si3 K2 Si3 121.181(6) 104_566 75_545
Si3 K2 Si3 146.000(4) 175_556 75_545
Si3 K2 Si3 108.616(9) 100_665 75_545
Si3 K2 Si3 73.128(12) 147_565 75_545
Si3 K2 Si3 146.000(4) 153_565 75_545
Si3 K2 Si3 34.667(5) 125_655 75_545
Si3 K2 Si3 89.170(7) 169_556 75_545
Si3 K2 Si3 90.0 . 75_545
Si3 K2 Si3 58.574(12) 82_545 75_545
Si3 K2 Si3 120.0 9 75_545
Si3 K2 Si3 120.0 54_455 75_545
Si3 K2 Si3 61.421(12) 5 75_545
Si3 K2 Si3 90.0 26_554 75_545
Si3 K2 Si3 61.421(12) 36_554 75_545
Si3 K2 Si3 120.0 59_455 75_545
Si3 K2 Si3 58.574(12) 80_545 75_545
Si3 K2 Si3 120.0 31_554 75_545
Si3 K2 Si3 178.256(15) 52_455 75_545
Si3 K2 Si2 56.641(2) 178_566 52_455
Si3 K2 Si2 107.521(8) 150_665 52_455
Si3 K2 Si2 56.641(2) 122_656 52_455
Si3 K2 Si2 143.008(8) 108_656 52_455
Si3 K2 Si2 107.521(8) 131_655 52_455
Si3 K2 Si2 56.641(2) 104_566 52_455
Si3 K2 Si2 56.641(2) 175_556 52_455
Si3 K2 Si2 107.521(8) 100_665 52_455
Si3 K2 Si2 143.008(8) 147_565 52_455
Si3 K2 Si2 56.641(2) 153_565 52_455
Si3 K2 Si2 143.008(8) 125_655 52_455
Si3 K2 Si2 56.641(2) 169_556 52_455
Si3 K2 Si2 90.503(4) . 52_455
Si3 K2 Si2 90.503(4) 82_545 52_455
Si3 K2 Si2 90.503(4) 9 52_455
Si3 K2 Si2 34.392(7) 54_455 52_455
Si3 K2 Si2 143.864(8) 5 52_455
Si3 K2 Si2 90.503(4) 26_554 52_455
Si3 K2 Si2 143.864(7) 36_554 52_455
Si3 K2 Si2 34.392(7) 59_455 52_455
Si3 K2 Si2 90.503(4) 80_545 52_455
Si3 K2 Si2 90.503(4) 31_554 52_455
Si3 K2 Si2 34.392(7) 52_455 52_455
Si3 K2 Si2 143.864(7) 75_545 52_455
Si3 K2 Si2 107.521(8) 178_566 75_545
Si3 K2 Si2 56.641(2) 150_665 75_545
Si3 K2 Si2 56.641(2) 122_656 75_545
Si3 K2 Si2 56.641(2) 108_656 75_545
Si3 K2 Si2 56.641(2) 131_655 75_545
Si3 K2 Si2 107.521(8) 104_566 75_545
Si3 K2 Si2 143.008(8) 175_556 75_545
Si3 K2 Si2 143.008(8) 100_665 75_545
Si3 K2 Si2 107.521(8) 147_565 75_545
Si3 K2 Si2 143.008(8) 153_565 75_545
Si3 K2 Si2 56.641(2) 125_655 75_545
Si3 K2 Si2 56.641(2) 169_556 75_545
Si3 K2 Si2 90.503(4) . 75_545
Si3 K2 Si2 34.392(7) 82_545 75_545
Si3 K2 Si2 143.864(8) 9 75_545
Si3 K2 Si2 90.503(4) 54_455 75_545
Si3 K2 Si2 90.503(4) 5 75_545
Si3 K2 Si2 90.503(4) 26_554 75_545
Si3 K2 Si2 90.503(4) 36_554 75_545
Si3 K2 Si2 90.503(4) 59_455 75_545
Si3 K2 Si2 34.392(7) 80_545 75_545
Si3 K2 Si2 143.864(7) 31_554 75_545
Si3 K2 Si2 143.864(7) 52_455 75_545
Si3 K2 Si2 34.392(7) 75_545 75_545
Si2 K2 Si2 109.5 52_455 75_545
Si3 K2 Si2 56.641(2) 178_566 26_554
Si3 K2 Si2 56.641(2) 150_665 26_554
Si3 K2 Si2 107.521(8) 122_656 26_554
Si3 K2 Si2 107.521(8) 108_656 26_554
Si3 K2 Si2 143.008(8) 131_655 26_554
Si3 K2 Si2 143.008(8) 104_566 26_554
Si3 K2 Si2 107.521(8) 175_556 26_554
Si3 K2 Si2 56.641(2) 100_665 26_554
Si3 K2 Si2 56.641(2) 147_565 26_554
Si3 K2 Si2 56.641(2) 153_565 26_554
Si3 K2 Si2 56.641(2) 125_655 26_554
Si3 K2 Si2 143.008(8) 169_556 26_554
Si3 K2 Si2 143.864(7) . 26_554
Si3 K2 Si2 90.503(4) 82_545 26_554
Si3 K2 Si2 90.503(4) 9 26_554
Si3 K2 Si2 90.503(4) 54_455 26_554
Si3 K2 Si2 90.503(4) 5 26_554
Si3 K2 Si2 34.392(7) 26_554 26_554
Si3 K2 Si2 34.392(7) 36_554 26_554
Si3 K2 Si2 143.864(7) 59_455 26_554
Si3 K2 Si2 143.864(7) 80_545 26_554
Si3 K2 Si2 34.392(7) 31_554 26_554
Si3 K2 Si2 90.503(4) 52_455 26_554
Si3 K2 Si2 90.503(4) 75_545 26_554
Si2 K2 Si2 109.5 52_455 26_554
Si2 K2 Si2 109.5 75_545 26_554
Si3 K2 Si2 143.008(8) 178_566 .
Si3 K2 Si2 143.008(8) 150_665 .
Si3 K2 Si2 143.008(8) 122_656 .
Si3 K2 Si2 56.641(2) 108_656 .
Si3 K2 Si2 56.641(2) 131_655 .
Si3 K2 Si2 56.641(2) 104_566 .
Si3 K2 Si2 56.641(2) 175_556 .
Si3 K2 Si2 56.641(2) 100_665 .
Si3 K2 Si2 56.641(2) 147_565 .
Si3 K2 Si2 107.521(8) 153_565 .
Si3 K2 Si2 107.521(8) 125_655 .
Si3 K2 Si2 107.521(8) 169_556 .
Si3 K2 Si2 34.393(7) . .
Si3 K2 Si2 143.864(7) 82_545 .
Si3 K2 Si2 34.392(7) 9 .
Si3 K2 Si2 143.864(7) 54_455 .
Si3 K2 Si2 34.392(7) 5 .
Si3 K2 Si2 143.864(7) 26_554 .
Si3 K2 Si2 90.503(4) 36_554 .
Si3 K2 Si2 90.503(4) 59_455 .
Si3 K2 Si2 90.503(4) 80_545 .
Si3 K2 Si2 90.503(4) 31_554 .
Si3 K2 Si2 90.503(4) 52_455 .
Si3 K2 Si2 90.503(4) 75_545 .
Si2 K2 Si2 109.5 52_455 .
Si2 K2 Si2 109.5 75_545 .
Si2 K2 Si2 109.5 26_554 .
Si3 K2 K1 123.166(7) 178_566 76_445
Si3 K2 K1 172.504(8) 150_665 76_445
Si3 K2 K1 123.166(7) 122_656 76_445
Si3 K2 K1 80.955(4) 108_656 76_445
Si3 K2 K1 65.347(3) 131_655 76_445
Si3 K2 K1 30.514(4) 104_566 76_445
Si3 K2 K1 30.514(4) 175_556 76_445
Si3 K2 K1 65.347(3) 100_665 76_445
Si3 K2 K1 80.955(4) 147_565 76_445
Si3 K2 K1 91.563(7) 153_565 76_445
Si3 K2 K1 137.017(8) 125_655 76_445
Si3 K2 K1 91.563(7) 169_556 76_445
Si3 K2 K1 30.986(4) . 76_445
Si3 K2 K1 148.007(4) 82_545 76_445
Si3 K2 K1 30.986(4) 9 76_445
Si3 K2 K1 114.367(7) 54_455 76_445
Si3 K2 K1 63.889(7) 5 76_445
Si3 K2 K1 148.007(4) 26_554 76_445
Si3 K2 K1 115.527(2) 36_554 76_445
Si3 K2 K1 65.054(3) 59_455 76_445
Si3 K2 K1 90.789(7) 80_545 76_445
Si3 K2 K1 90.789(7) 31_554 76_445
Si3 K2 K1 65.054(3) 52_455 76_445
Si3 K2 K1 115.527(2) 75_545 76_445
Si2 K2 K1 80.0 52_455 76_445
Si2 K2 K1 121.5 75_545 76_445
Si2 K2 K1 121.5 26_554 76_445
Si2 K2 K1 29.5 . 76_445
Si3 K2 K1 172.504(8) 178_566 27_544
Si3 K2 K1 123.166(7) 150_665 27_544
Si3 K2 K1 123.166(7) 122_656 27_544
Si3 K2 K1 30.514(4) 108_656 27_544
Si3 K2 K1 30.514(4) 131_655 27_544
Si3 K2 K1 65.347(3) 104_566 27_544
Si3 K2 K1 80.955(4) 175_556 27_544
Si3 K2 K1 80.955(4) 100_665 27_544
Si3 K2 K1 65.347(3) 147_565 27_544
Si3 K2 K1 137.017(8) 153_565 27_544
Si3 K2 K1 91.563(7) 125_655 27_544
Si3 K2 K1 91.563(7) 169_556 27_544
Si3 K2 K1 30.986(4) . 27_544
Si3 K2 K1 114.367(7) 82_545 27_544
Si3 K2 K1 63.889(7) 9 27_544
Si3 K2 K1 148.007(4) 54_455 27_544
Si3 K2 K1 30.986(4) 5 27_544
Si3 K2 K1 148.007(4) 26_554 27_544
Si3 K2 K1 90.789(7) 36_554 27_544
Si3 K2 K1 90.789(7) 59_455 27_544
Si3 K2 K1 65.054(3) 80_545 27_544
Si3 K2 K1 115.527(2) 31_554 27_544
Si3 K2 K1 115.527(2) 52_455 27_544
Si3 K2 K1 65.054(3) 75_545 27_544
Si2 K2 K1 121.5 52_455 27_544
Si2 K2 K1 80.0 75_545 27_544
Si2 K2 K1 121.5 26_554 27_544
Si2 K2 K1 29.5 . 27_544
K1 K2 K1 50.5 76_445 27_544
Si1 K1 Si1 180.0 97 .
Si1 K1 Si2 42.884(14) 97 172
Si1 K1 Si2 137.116(14) . 172
Si1 K1 Si2 137.116(14) 97 76_445
Si1 K1 Si2 42.884(14) . 76_445
Si2 K1 Si2 180.00(3) 172 76_445
Si1 K1 Si2 42.884(14) 97 123
Si1 K1 Si2 137.116(14) . 123
Si2 K1 Si2 72.22(2) 172 123
Si2 K1 Si2 107.78(2) 76_445 123
Si1 K1 Si2 137.116(14) 97 27_544
Si1 K1 Si2 42.884(14) . 27_544
Si2 K1 Si2 107.78(2) 172 27_544
Si2 K1 Si2 72.22(2) 76_445 27_544
Si2 K1 Si2 180.000(14) 123 27_544
Si1 K1 Si2 42.884(14) 97 146
Si1 K1 Si2 137.116(14) . 146
Si2 K1 Si2 72.22(2) 172 146
Si2 K1 Si2 107.78(2) 76_445 146
Si2 K1 Si2 72.22(2) 123 146
Si2 K1 Si2 107.78(2) 27_544 146
Si1 K1 Si2 137.116(14) 97 50_454
Si1 K1 Si2 42.884(14) . 50_454
Si2 K1 Si2 107.78(2) 172 50_454
Si2 K1 Si2 72.22(2) 76_445 50_454
Si2 K1 Si2 107.78(2) 123 50_454
Si2 K1 Si2 72.22(2) 27_544 50_454
Si2 K1 Si2 180.000(4) 146 50_454
Si1 K1 Si3 71.004(7) 97 156
Si1 K1 Si3 108.996(7) . 156
Si2 K1 Si3 70.885(8) 172 156
Si2 K1 Si3 109.115(8) 76_445 156
Si2 K1 Si3 110.970(15) 123 156
Si2 K1 Si3 69.030(15) 27_544 156
Si2 K1 Si3 41.761(11) 146 156
Si2 K1 Si3 138.239(11) 50_454 156
Si1 K1 Si3 108.996(7) 97 60_454
Si1 K1 Si3 71.004(7) . 60_454
Si2 K1 Si3 109.115(8) 172 60_454
Si2 K1 Si3 70.885(8) 76_445 60_454
Si2 K1 Si3 69.030(15) 123 60_454
Si2 K1 Si3 110.970(15) 27_544 60_454
Si2 K1 Si3 138.239(11) 146 60_454
Si2 K1 Si3 41.761(11) 50_454 60_454
Si3 K1 Si3 180.000(17) 156 60_454
Si1 K1 Si3 71.004(7) 97 179
Si1 K1 Si3 108.996(7) . 179
Si2 K1 Si3 41.761(11) 172 179
Si2 K1 Si3 138.239(11) 76_445 179
Si2 K1 Si3 110.970(15) 123 179
Si2 K1 Si3 69.030(15) 27_544 179
Si2 K1 Si3 70.885(8) 146 179
Si2 K1 Si3 109.115(8) 50_454 179
Si3 K1 Si3 41.589(18) 156 179
Si3 K1 Si3 138.411(18) 60_454 179
Si1 K1 Si3 108.996(7) 97 83_445
Si1 K1 Si3 71.004(7) . 83_445
Si2 K1 Si3 138.239(11) 172 83_445
Si2 K1 Si3 41.761(11) 76_445 83_445
Si2 K1 Si3 69.030(15) 123 83_445
Si2 K1 Si3 110.970(15) 27_544 83_445
Si2 K1 Si3 109.115(8) 146 83_445
Si2 K1 Si3 70.885(8) 50_454 83_445
Si3 K1 Si3 138.411(18) 156 83_445
Si3 K1 Si3 41.589(18) 60_454 83_445
Si3 K1 Si3 180.000(17) 179 83_445
Si1 K1 Si3 71.004(7) 97 128
Si1 K1 Si3 108.996(7) . 128
Si2 K1 Si3 110.970(15) 172 128
Si2 K1 Si3 69.030(15) 76_445 128
Si2 K1 Si3 41.761(11) 123 128
Si2 K1 Si3 138.239(11) 27_544 128
Si2 K1 Si3 70.885(8) 146 128
Si2 K1 Si3 109.115(8) 50_454 128
Si3 K1 Si3 109.942(7) 156 128
Si3 K1 Si3 70.058(7) 60_454 128
Si3 K1 Si3 138.931(14) 179 128
Si3 K1 Si3 41.069(14) 83_445 128
Si1 K1 Si3 108.996(7) 97 32_544
Si1 K1 Si3 71.004(7) . 32_544
Si2 K1 Si3 69.030(15) 172 32_544
Si2 K1 Si3 110.970(15) 76_445 32_544
Si2 K1 Si3 138.239(11) 123 32_544
Si2 K1 Si3 41.761(11) 27_544 32_544
Si2 K1 Si3 109.115(8) 146 32_544
Si2 K1 Si3 70.885(8) 50_454 32_544
Si3 K1 Si3 70.058(7) 156 32_544
Si3 K1 Si3 109.942(7) 60_454 32_544
Si3 K1 Si3 41.069(14) 179 32_544
Si3 K1 Si3 138.931(14) 83_445 32_544
Si3 K1 Si3 180.000(15) 128 32_544
Si1 K1 Si3 71.004(7) 97 151
Si1 K1 Si3 108.996(7) . 151
Si2 K1 Si3 110.970(15) 172 151
Si2 K1 Si3 69.030(15) 76_445 151
Si2 K1 Si3 70.885(8) 123 151
Si2 K1 Si3 109.115(8) 27_544 151
Si2 K1 Si3 41.761(11) 146 151
Si2 K1 Si3 138.239(11) 50_454 151
Si3 K1 Si3 71.104(18) 156 151
Si3 K1 Si3 108.896(18) 60_454 151
Si3 K1 Si3 109.942(7) 179 151
Si3 K1 Si3 70.058(7) 83_445 151
Si3 K1 Si3 41.589(18) 128 151
Si3 K1 Si3 138.411(18) 32_544 151
Si1 K1 Si3 108.996(7) 97 55_454
Si1 K1 Si3 71.004(7) . 55_454
Si2 K1 Si3 69.030(15) 172 55_454
Si2 K1 Si3 110.970(15) 76_445 55_454
Si2 K1 Si3 109.115(8) 123 55_454
Si2 K1 Si3 70.885(8) 27_544 55_454
Si2 K1 Si3 138.239(11) 146 55_454
Si2 K1 Si3 41.761(11) 50_454 55_454
Si3 K1 Si3 108.896(18) 156 55_454
Si3 K1 Si3 71.104(18) 60_454 55_454
Si3 K1 Si3 70.058(7) 179 55_454
Si3 K1 Si3 109.942(7) 83_445 55_454
Si3 K1 Si3 138.411(18) 128 55_454
Si3 K1 Si3 41.589(18) 32_544 55_454
Si3 K1 Si3 180.00(3) 151 55_454
Si1 K1 Si3 71.004(7) 97 172
Si1 K1 Si3 108.996(7) . 172
Si2 K1 Si3 41.761(11) 172 172
Si2 K1 Si3 138.239(11) 76_445 172
Si2 K1 Si3 70.885(8) 123 172
Si2 K1 Si3 109.115(8) 27_544 172
Si2 K1 Si3 110.970(15) 146 172
Si2 K1 Si3 69.030(15) 50_454 172
Si3 K1 Si3 109.942(7) 156 172
Si3 K1 Si3 70.058(7) 60_454 172
Si3 K1 Si3 71.104(18) 179 172
Si3 K1 Si3 108.896(18) 83_445 172
Si3 K1 Si3 109.942(7) 128 172
Si3 K1 Si3 70.058(7) 32_544 172
Si3 K1 Si3 138.931(14) 151 172
Si3 K1 Si3 41.069(14) 55_454 172
Si1 K1 Si3 108.996(7) 97 76_445
Si1 K1 Si3 71.004(7) . 76_445
Si2 K1 Si3 138.239(11) 172 76_445
Si2 K1 Si3 41.761(11) 76_445 76_445
Si2 K1 Si3 109.115(8) 123 76_445
Si2 K1 Si3 70.885(8) 27_544 76_445
Si2 K1 Si3 69.030(15) 146 76_445
Si2 K1 Si3 110.970(15) 50_454 76_445
Si3 K1 Si3 70.058(7) 156 76_445
Si3 K1 Si3 109.942(7) 60_454 76_445
Si3 K1 Si3 108.896(18) 179 76_445
Si3 K1 Si3 71.104(18) 83_445 76_445
Si3 K1 Si3 70.058(7) 128 76_445
Si3 K1 Si3 109.942(7) 32_544 76_445
Si3 K1 Si3 41.069(14) 151 76_445
Si3 K1 Si3 138.931(14) 55_454 76_445
Si3 K1 Si3 180.000(8) 172 76_445
Si1 K1 Si3 71.004(7) 97 123
Si1 K1 Si3 108.996(7) . 123
Si2 K1 Si3 70.885(8) 172 123
Si2 K1 Si3 109.115(8) 76_445 123
Si2 K1 Si3 41.761(11) 123 123
Si2 K1 Si3 138.239(11) 27_544 123
Si2 K1 Si3 110.970(15) 146 123
Si2 K1 Si3 69.030(15) 50_454 123
Si3 K1 Si3 138.931(14) 156 123
Si3 K1 Si3 41.069(14) 60_454 123
Si3 K1 Si3 109.942(7) 179 123
Si3 K1 Si3 70.058(7) 83_445 123
Si3 K1 Si3 71.104(18) 128 123
Si3 K1 Si3 108.896(18) 32_544 123
Si3 K1 Si3 109.942(7) 151 123
Si3 K1 Si3 70.058(7) 55_454 123
Si3 K1 Si3 41.589(18) 172 123
Si3 K1 Si3 138.411(18) 76_445 123
Si1 K1 Si3 108.996(7) 97 27_544
Si1 K1 Si3 71.004(7) . 27_544
Si2 K1 Si3 109.115(8) 172 27_544
Si2 K1 Si3 70.885(8) 76_445 27_544
Si2 K1 Si3 138.239(11) 123 27_544
Si2 K1 Si3 41.761(11) 27_544 27_544
Si2 K1 Si3 69.030(15) 146 27_544
Si2 K1 Si3 110.970(15) 50_454 27_544
Si3 K1 Si3 41.069(14) 156 27_544
Si3 K1 Si3 138.931(14) 60_454 27_544
Si3 K1 Si3 70.058(7) 179 27_544
Si3 K1 Si3 109.942(7) 83_445 27_544
Si3 K1 Si3 108.896(18) 128 27_544
Si3 K1 Si3 71.104(18) 32_544 27_544
Si3 K1 Si3 70.058(7) 151 27_544
Si3 K1 Si3 109.942(7) 55_454 27_544
Si3 K1 Si3 138.411(18) 172 27_544
Si3 K1 Si3 41.589(18) 76_445 27_544
Si3 K1 Si3 180.000(8) 123 27_544
Si1 K1 K1 144.7 97 76_445
Si1 K1 K1 35.3 . 76_445
Si2 K1 K1 101.851(14) 172 76_445
Si2 K1 K1 78.149(14) 76_445 76_445
Si2 K1 K1 142.629(8) 123 76_445
Si2 K1 K1 37.371(8) 27_544 76_445
Si2 K1 K1 142.629(8) 146 76_445
Si2 K1 K1 37.371(8) 50_454 76_445
Si3 K1 K1 100.970(8) 156 76_445
Si3 K1 K1 79.030(8) 60_454 76_445
Si3 K1 K1 80.519(7) 179 76_445
Si3 K1 K1 99.481(7) 83_445 76_445
Si3 K1 K1 140.510(7) 128 76_445
Si3 K1 K1 39.490(7) 32_544 76_445
Si3 K1 K1 140.510(7) 151 76_445
Si3 K1 K1 39.490(7) 55_454 76_445
Si3 K1 K1 80.519(7) 172 76_445
Si3 K1 K1 99.481(7) 76_445 76_445
Si3 K1 K1 100.970(8) 123 76_445
Si3 K1 K1 79.030(8) 27_544 76_445
Si1 K1 K1 35.3 97 52_444
Si1 K1 K1 144.7 . 52_444
Si2 K1 K1 78.149(14) 172 52_444
Si2 K1 K1 101.851(14) 76_445 52_444
Si2 K1 K1 37.371(8) 123 52_444
Si2 K1 K1 142.629(8) 27_544 52_444
Si2 K1 K1 37.371(8) 146 52_444
Si2 K1 K1 142.629(8) 50_454 52_444
Si3 K1 K1 79.030(8) 156 52_444
Si3 K1 K1 100.970(8) 60_454 52_444
Si3 K1 K1 99.481(7) 179 52_444
Si3 K1 K1 80.519(7) 83_445 52_444
Si3 K1 K1 39.490(7) 128 52_444
Si3 K1 K1 140.510(7) 32_544 52_444
Si3 K1 K1 39.490(7) 151 52_444
Si3 K1 K1 140.510(7) 55_454 52_444
Si3 K1 K1 99.481(7) 172 52_444
Si3 K1 K1 80.519(7) 76_445 52_444
Si3 K1 K1 79.030(8) 123 52_444
Si3 K1 K1 100.970(8) 27_544 52_444
K1 K1 K1 180.0 76_445 52_444
Si1 K1 K1 35.3 97 75_444
Si1 K1 K1 144.7 . 75_444
Si2 K1 K1 37.371(8) 172 75_444
Si2 K1 K1 142.629(8) 76_445 75_444
Si2 K1 K1 78.149(14) 123 75_444
Si2 K1 K1 101.851(14) 27_544 75_444
Si2 K1 K1 37.371(8) 146 75_444
Si2 K1 K1 142.629(8) 50_454 75_444
Si3 K1 K1 39.490(7) 156 75_444
Si3 K1 K1 140.510(7) 60_454 75_444
Si3 K1 K1 39.490(7) 179 75_444
Si3 K1 K1 140.510(7) 83_445 75_444
Si3 K1 K1 99.481(7) 128 75_444
Si3 K1 K1 80.519(7) 32_544 75_444
Si3 K1 K1 79.030(8) 151 75_444
Si3 K1 K1 100.970(8) 55_454 75_444
Si3 K1 K1 79.030(8) 172 75_444
Si3 K1 K1 100.970(8) 76_445 75_444
Si3 K1 K1 99.481(7) 123 75_444
Si3 K1 K1 80.519(7) 27_544 75_444
K1 K1 K1 120.0 76_445 75_444
K1 K1 K1 60.0 52_444 75_444
Si1 K1 K1 144.7 97 27_544
Si1 K1 K1 35.3 . 27_544
Si2 K1 K1 142.629(8) 172 27_544
Si2 K1 K1 37.371(8) 76_445 27_544
Si2 K1 K1 101.851(14) 123 27_544
Si2 K1 K1 78.149(14) 27_544 27_544
Si2 K1 K1 142.629(8) 146 27_544
Si2 K1 K1 37.371(8) 50_454 27_544
Si3 K1 K1 140.510(7) 156 27_544
Si3 K1 K1 39.490(7) 60_454 27_544
Si3 K1 K1 140.510(7) 179 27_544
Si3 K1 K1 39.490(7) 83_445 27_544
Si3 K1 K1 80.519(7) 128 27_544
Si3 K1 K1 99.481(7) 32_544 27_544
Si3 K1 K1 100.970(8) 151 27_544
Si3 K1 K1 79.030(8) 55_454 27_544
Si3 K1 K1 100.970(8) 172 27_544
Si3 K1 K1 79.030(8) 76_445 27_544
Si3 K1 K1 80.519(7) 123 27_544
Si3 K1 K1 99.481(7) 27_544 27_544
K1 K1 K1 60.0 76_445 27_544
K1 K1 K1 120.0 52_444 27_544
K1 K1 K1 180.0 75_444 27_544
Si1 K1 K1 144.7 97 50_454
Si1 K1 K1 35.3 . 50_454
Si2 K1 K1 142.629(8) 172 50_454
Si2 K1 K1 37.371(8) 76_445 50_454
Si2 K1 K1 142.629(8) 123 50_454
Si2 K1 K1 37.371(8) 27_544 50_454
Si2 K1 K1 101.851(14) 146 50_454
Si2 K1 K1 78.149(14) 50_454 50_454
Si3 K1 K1 80.519(7) 156 50_454
Si3 K1 K1 99.481(7) 60_454 50_454
Si3 K1 K1 100.970(8) 179 50_454
Si3 K1 K1 79.030(8) 83_445 50_454
Si3 K1 K1 100.970(8) 128 50_454
Si3 K1 K1 79.030(8) 32_544 50_454
Si3 K1 K1 80.519(7) 151 50_454
Si3 K1 K1 99.481(7) 55_454 50_454
Si3 K1 K1 140.510(7) 172 50_454
Si3 K1 K1 39.490(7) 76_445 50_454
Si3 K1 K1 140.510(7) 123 50_454
Si3 K1 K1 39.490(7) 27_544 50_454
K1 K1 K1 60.0 76_445 50_454
K1 K1 K1 120.0 52_444 50_454
K1 K1 K1 120.0 75_444 50_454
K1 K1 K1 60.0 27_544 50_454
Si1 K1 K1 35.3 97 26_444
Si1 K1 K1 144.7 . 26_444
Si2 K1 K1 37.371(8) 172 26_444
Si2 K1 K1 142.629(8) 76_445 26_444
Si2 K1 K1 37.371(8) 123 26_444
Si2 K1 K1 142.629(8) 27_544 26_444
Si2 K1 K1 78.149(14) 146 26_444
Si2 K1 K1 101.851(14) 50_454 26_444
Si3 K1 K1 99.481(7) 156 26_444
Si3 K1 K1 80.519(7) 60_454 26_444
Si3 K1 K1 79.030(8) 179 26_444
Si3 K1 K1 100.970(8) 83_445 26_444
Si3 K1 K1 79.030(8) 128 26_444
Si3 K1 K1 100.970(8) 32_544 26_444
Si3 K1 K1 99.481(7) 151 26_444
Si3 K1 K1 80.519(7) 55_454 26_444
Si3 K1 K1 39.490(7) 172 26_444
Si3 K1 K1 140.510(7) 76_445 26_444
Si3 K1 K1 39.490(7) 123 26_444
Si3 K1 K1 140.510(7) 27_544 26_444
K1 K1 K1 120.0 76_445 26_444
K1 K1 K1 60.0 52_444 26_444
K1 K1 K1 60.0 75_444 26_444
K1 K1 K1 120.0 27_544 26_444
K1 K1 K1 180.0 50_454 26_444
Si1 K1 Si2 180.000(13) 97 .
Si1 K1 Si2 0.000(13) . .
Si2 K1 Si2 137.116(14) 172 .
Si2 K1 Si2 42.884(14) 76_445 .
Si2 K1 Si2 137.116(14) 123 .
Si2 K1 Si2 42.884(14) 27_544 .
Si2 K1 Si2 137.116(14) 146 .
Si2 K1 Si2 42.884(14) 50_454 .
Si3 K1 Si2 108.996(7) 156 .
Si3 K1 Si2 71.004(7) 60_454 .
Si3 K1 Si2 108.996(7) 179 .
Si3 K1 Si2 71.004(7) 83_445 .
Si3 K1 Si2 108.996(7) 128 .
Si3 K1 Si2 71.004(7) 32_544 .
Si3 K1 Si2 108.996(7) 151 .
Si3 K1 Si2 71.004(7) 55_454 .
Si3 K1 Si2 108.996(7) 172 .
Si3 K1 Si2 71.004(7) 76_445 .
Si3 K1 Si2 108.996(7) 123 .
Si3 K1 Si2 71.004(7) 27_544 .
K1 K1 Si2 35.3 76_445 .
K1 K1 Si2 144.7 52_444 .
K1 K1 Si2 144.7 75_444 .
K1 K1 Si2 35.3 27_544 .
K1 K1 Si2 35.3 50_454 .
K1 K1 Si2 144.7 26_444 .
Si1 K1 Si2 0.000(13) 97 97
Si1 K1 Si2 180.000(13) . 97
Si2 K1 Si2 42.884(14) 172 97
Si2 K1 Si2 137.116(14) 76_445 97
Si2 K1 Si2 42.884(14) 123 97
Si2 K1 Si2 137.116(14) 27_544 97
Si2 K1 Si2 42.884(14) 146 97
Si2 K1 Si2 137.116(14) 50_454 97
Si3 K1 Si2 71.004(7) 156 97
Si3 K1 Si2 108.996(7) 60_454 97
Si3 K1 Si2 71.004(7) 179 97
Si3 K1 Si2 108.996(7) 83_445 97
Si3 K1 Si2 71.004(7) 128 97
Si3 K1 Si2 108.996(7) 32_544 97
Si3 K1 Si2 71.004(7) 151 97
Si3 K1 Si2 108.996(7) 55_454 97
Si3 K1 Si2 71.004(7) 172 97
Si3 K1 Si2 108.996(7) 76_445 97
Si3 K1 Si2 71.004(7) 123 97
Si3 K1 Si2 108.996(7) 27_544 97
K1 K1 Si2 144.7 76_445 97
K1 K1 Si2 35.3 52_444 97
K1 K1 Si2 35.3 75_444 97
K1 K1 Si2 144.7 27_544 97
K1 K1 Si2 144.7 50_454 97
K1 K1 Si2 35.3 26_444 97
Si2 K1 Si2 180.000(9) . 97
Si1 K1 Si3 40.301(6) 97 130
Si1 K1 Si3 139.699(6) . 130
Si2 K1 Si3 70.200(12) 172 130
Si2 K1 Si3 109.800(12) 76_445 130
Si2 K1 Si3 2.583(16) 123 130
Si2 K1 Si3 177.417(16) 27_544 130
Si2 K1 Si3 70.200(12) 146 130
Si2 K1 Si3 109.800(12) 50_454 130
Si3 K1 Si3 108.578(9) 156 130
Si3 K1 Si3 71.422(9) 60_454 130
Si3 K1 Si3 108.578(9) 179 130
Si3 K1 Si3 71.422(9) 83_445 130
Si3 K1 Si3 43.069(10) 128 130
Si3 K1 Si3 136.931(10) 32_544 130
Si3 K1 Si3 70.561(8) 151 130
Si3 K1 Si3 109.439(8) 55_454 130
Si3 K1 Si3 70.561(8) 172 130
Si3 K1 Si3 109.439(8) 76_445 130
Si3 K1 Si3 43.069(10) 123 130
Si3 K1 Si3 136.931(10) 27_544 130
K1 K1 Si3 144.039(3) 76_445 130
K1 K1 Si3 35.961(3) 52_444 130
K1 K1 Si3 75.566(6) 75_444 130
K1 K1 Si3 104.434(6) 27_544 130
K1 K1 Si3 144.039(3) 50_454 130
K1 K1 Si3 35.961(3) 26_444 130
Si2 K1 Si3 139.699(6) . 130
Si2 K1 Si3 40.301(6) 97 130
Si1 K1 Si3 139.699(6) 97 34_544
Si1 K1 Si3 40.301(6) . 34_544
Si2 K1 Si3 109.800(12) 172 34_544
Si2 K1 Si3 70.200(12) 76_445 34_544
Si2 K1 Si3 177.417(16) 123 34_544
Si2 K1 Si3 2.583(16) 27_544 34_544
Si2 K1 Si3 109.800(12) 146 34_544
Si2 K1 Si3 70.200(12) 50_454 34_544
Si3 K1 Si3 71.422(9) 156 34_544
Si3 K1 Si3 108.578(9) 60_454 34_544
Si3 K1 Si3 71.422(9) 179 34_544
Si3 K1 Si3 108.578(9) 83_445 34_544
Si3 K1 Si3 136.931(10) 128 34_544
Si3 K1 Si3 43.069(10) 32_544 34_544
Si3 K1 Si3 109.439(8) 151 34_544
Si3 K1 Si3 70.561(8) 55_454 34_544
Si3 K1 Si3 109.439(8) 172 34_544
Si3 K1 Si3 70.561(8) 76_445 34_544
Si3 K1 Si3 136.931(10) 123 34_544
Si3 K1 Si3 43.069(10) 27_544 34_544
K1 K1 Si3 35.961(3) 76_445 34_544
K1 K1 Si3 144.039(3) 52_444 34_544
K1 K1 Si3 104.434(6) 75_444 34_544
K1 K1 Si3 75.566(6) 27_544 34_544
K1 K1 Si3 35.961(3) 50_454 34_544
K1 K1 Si3 144.039(3) 26_444 34_544
Si2 K1 Si3 40.301(6) . 34_544
Si2 K1 Si3 139.699(6) 97 34_544
Si3 K1 Si3 180.000(8) 130 34_544
Si2 Si1 Si2 109.5 . 76_445
Si2 Si1 Si2 109.5 . 27_544
Si2 Si1 Si2 109.5 76_445 27_544
Si2 Si1 Si2 109.5 . 50_454
Si2 Si1 Si2 109.5 76_445 50_454
Si2 Si1 Si2 109.5 27_544 50_454
Si2 Si1 K1 180.000(10) . .
Si2 Si1 K1 70.5 76_445 .
Si2 Si1 K1 70.5 27_544 .
Si2 Si1 K1 70.5 50_454 .
Si2 Si1 K1 70.5 . 76_445
Si2 Si1 K1 180.00(3) 76_445 76_445
Si2 Si1 K1 70.5 27_544 76_445
Si2 Si1 K1 70.5 50_454 76_445
K1 Si1 K1 109.5 . 76_445
Si2 Si1 K1 70.5 . 27_544
Si2 Si1 K1 70.5 76_445 27_544
Si2 Si1 K1 180.00(3) 27_544 27_544
Si2 Si1 K1 70.5 50_454 27_544
K1 Si1 K1 109.5 . 27_544
K1 Si1 K1 109.5 76_445 27_544
Si2 Si1 K1 70.5 . 50_454
Si2 Si1 K1 70.5 76_445 50_454
Si2 Si1 K1 70.5 27_544 50_454
Si2 Si1 K1 180.00(3) 50_454 50_454
K1 Si1 K1 109.5 . 50_454
K1 Si1 K1 109.5 76_445 50_454
K1 Si1 K1 109.5 27_544 50_454
Si2 Si1 K2 0.000(10) . .
Si2 Si1 K2 109.5 76_445 .
Si2 Si1 K2 109.5 27_544 .
Si2 Si1 K2 109.5 50_454 .
K1 Si1 K2 180.0 . .
K1 Si1 K2 70.5 76_445 .
K1 Si1 K2 70.5 27_544 .
K1 Si1 K2 70.5 50_454 .
Si2 Si1 K2 109.5 . 49_454
Si2 Si1 K2 109.5 76_445 49_454
Si2 Si1 K2 0.00(3) 27_544 49_454
Si2 Si1 K2 109.5 50_454 49_454
K1 Si1 K2 70.5 . 49_454
K1 Si1 K2 70.5 76_445 49_454
K1 Si1 K2 180.0 27_544 49_454
K1 Si1 K2 70.5 50_454 49_454
K2 Si1 K2 109.5 . 49_454
Si2 Si1 K2 109.5 . 25_544
Si2 Si1 K2 0.00(3) 76_445 25_544
Si2 Si1 K2 109.5 27_544 25_544
Si2 Si1 K2 109.5 50_454 25_544
K1 Si1 K2 70.5 . 25_544
K1 Si1 K2 180.0 76_445 25_544
K1 Si1 K2 70.5 27_544 25_544
K1 Si1 K2 70.5 50_454 25_544
K2 Si1 K2 109.5 . 25_544
K2 Si1 K2 109.5 49_454 25_544
Si2 Si1 K2 109.5 . 73_445
Si2 Si1 K2 109.5 76_445 73_445
Si2 Si1 K2 109.5 27_544 73_445
Si2 Si1 K2 0.00(3) 50_454 73_445
K1 Si1 K2 70.5 . 73_445
K1 Si1 K2 70.5 76_445 73_445
K1 Si1 K2 70.5 27_544 73_445
K1 Si1 K2 180.0 50_454 73_445
K2 Si1 K2 109.5 . 73_445
K2 Si1 K2 109.5 49_454 73_445
K2 Si1 K2 109.5 25_544 73_445
Si1 Si2 Si3 107.26(3) . 9
Si1 Si2 Si3 107.26(3) . 5
Si3 Si2 Si3 111.59(2) 9 5
Si1 Si2 Si3 107.27(3) . .
Si3 Si2 Si3 111.59(2) 9 .
Si3 Si2 Si3 111.59(2) 5 .
Si1 Si2 K1 66.588(14) . 76_445
Si3 Si2 K1 71.322(9) 9 76_445
Si3 Si2 K1 173.85(4) 5 76_445
Si3 Si2 K1 71.323(9) . 76_445
Si1 Si2 K1 66.588(14) . 27_544
Si3 Si2 K1 173.85(4) 9 27_544
Si3 Si2 K1 71.322(9) 5 27_544
Si3 Si2 K1 71.323(9) . 27_544
K1 Si2 K1 105.259(16) 76_445 27_544
Si1 Si2 K1 66.588(14) . 50_454
Si3 Si2 K1 71.322(9) 9 50_454
Si3 Si2 K1 71.322(9) 5 50_454
Si3 Si2 K1 173.85(4) . 50_454
K1 Si2 K1 105.259(16) 76_445 50_454
K1 Si2 K1 105.259(16) 27_544 50_454
Si1 Si2 K2 180.00(5) . .
Si3 Si2 K2 72.74(3) 9 .
Si3 Si2 K2 72.74(3) 5 .
Si3 Si2 K2 72.73(3) . .
K1 Si2 K2 113.412(14) 76_445 .
K1 Si2 K2 113.412(14) 27_544 .
K1 Si2 K2 113.412(14) 50_454 .
Si1 Si2 K1 0.000(18) . .
Si3 Si2 K1 107.26(3) 9 .
Si3 Si2 K1 107.26(3) 5 .
Si3 Si2 K1 107.27(3) . .
K1 Si2 K1 66.588(14) 76_445 .
K1 Si2 K1 66.588(14) 27_544 .
K1 Si2 K1 66.588(14) 50_454 .
K2 Si2 K1 180.00(3) . .
Si1 Si2 K2 107.424(8) . 145_565
Si3 Si2 K2 0.16(2) 9 145_565
Si3 Si2 K2 111.512(15) 5 145_565
Si3 Si2 K2 111.512(15) . 145_565
K1 Si2 K2 71.409(3) 76_445 145_565
K1 Si2 K2 174.01(2) 27_544 145_565
K1 Si2 K2 71.409(3) 50_454 145_565
K2 Si2 K2 72.576(8) . 145_565
K1 Si2 K2 107.424(8) . 145_565
Si1 Si2 K2 107.424(8) . 121_655
Si3 Si2 K2 111.512(15) 9 121_655
Si3 Si2 K2 0.16(2) 5 121_655
Si3 Si2 K2 111.512(15) . 121_655
K1 Si2 K2 174.01(2) 76_445 121_655
K1 Si2 K2 71.409(3) 27_544 121_655
K1 Si2 K2 71.409(3) 50_454 121_655
K2 Si2 K2 72.576(8) . 121_655
K1 Si2 K2 107.424(8) . 121_655
K2 Si2 K2 111.439(7) 145_565 121_655
Si1 Si2 K2 107.424(8) . 169_556
Si3 Si2 K2 111.512(15) 9 169_556
Si3 Si2 K2 111.512(15) 5 169_556
Si3 Si2 K2 0.16(2) . 169_556
K1 Si2 K2 71.409(3) 76_445 169_556
K1 Si2 K2 71.409(3) 27_544 169_556
K1 Si2 K2 174.01(2) 50_454 169_556
K2 Si2 K2 72.576(8) . 169_556
K1 Si2 K2 107.424(8) . 169_556
K2 Si2 K2 111.439(7) 145_565 169_556
K2 Si2 K2 111.439(7) 121_655 169_556
Si3 Si3 Si3 119.827(4) 131_655 104_566
Si3 Si3 Si2 105.37(3) 131_655 .
Si3 Si3 Si2 105.37(3) 104_566 .
Si3 Si3 Si3 108.83(2) 131_655 50_454
Si3 Si3 Si3 108.83(2) 104_566 50_454
Si2 Si3 Si3 108.00(3) . 50_454
Si3 Si3 K1 169.975(13) 131_655 76_445
Si3 Si3 K1 69.465(7) 104_566 76_445
Si2 Si3 K1 66.915(15) . 76_445
Si3 Si3 K1 69.204(9) 50_454 76_445
Si3 Si3 K1 69.465(7) 131_655 27_544
Si3 Si3 K1 169.975(13) 104_566 27_544
Si2 Si3 K1 66.915(15) . 27_544
Si3 Si3 K1 69.204(9) 50_454 27_544
K1 Si3 K1 101.019(14) 76_445 27_544
Si3 Si3 K2 74.51(2) 131_655 169_556
Si3 Si3 K2 74.51(2) 104_566 169_556
Si2 Si3 K2 179.75(3) . 169_556
Si3 Si3 K2 72.256(8) 50_454 169_556
K1 Si3 K2 113.223(10) 76_445 169_556
K1 Si3 K2 113.223(10) 27_544 169_556
Si3 Si3 K2 70.82(2) 131_655 .
Si3 Si3 K2 70.82(2) 104_566 .
Si2 Si3 K2 72.87(2) . .
Si3 Si3 K2 179.130(7) 50_454 .
K1 Si3 K2 111.285(11) 76_445 .
K1 Si3 K2 111.285(11) 27_544 .
K2 Si3 K2 106.873(12) 169_556 .
Si3 Si3 K1 106.92(2) 131_655 50_454
Si3 Si3 K1 106.92(2) 104_566 50_454
Si2 Si3 K1 3.57(2) . 50_454
Si3 Si3 K1 104.432(6) 50_454 50_454
K1 Si3 K1 65.009(8) 76_445 50_454
K1 Si3 K1 65.009(8) 27_544 50_454
K2 Si3 K1 176.689(13) 169_556 50_454
K2 Si3 K1 76.438(8) . 50_454
Si3 Si3 K1 125.515(5) 131_655 25
Si3 Si3 K1 5.892(8) 104_566 25
Si2 Si3 K1 103.906(10) . 25
Si3 Si3 K1 104.230(5) 50_454 25
K1 Si3 K1 63.902(2) 76_445 25
K1 Si3 K1 164.881(12) 27_544 25
K2 Si3 K1 76.006(6) 169_556 25
K2 Si3 K1 75.473(6) . 25
K1 Si3 K1 105.117(6) 50_454 25
Si3 Si3 K1 5.892(8) 131_655 49
Si3 Si3 K1 125.515(5) 104_566 49
Si2 Si3 K1 103.906(10) . 49
Si3 Si3 K1 104.230(5) 50_454 49
K1 Si3 K1 164.881(12) 76_445 49
K1 Si3 K1 63.902(2) 27_544 49
K2 Si3 K1 76.006(6) 169_556 49
K2 Si3 K1 75.473(6) . 49
K1 Si3 K1 105.117(6) 50_454 49
K1 Si3 K1 131.144(10) 25 49
Si3 Si3 K2 108.61(2) 131_655 73_445
Si3 Si3 K2 108.61(2) 104_566 73_445
Si2 Si3 K2 108.54(3) . 73_445
Si3 Si3 K2 0.547(5) 50_454 73_445
K1 Si3 K2 69.513(9) 76_445 73_445
K1 Si3 K2 69.513(9) 27_544 73_445
K2 Si3 K2 71.710(8) 169_556 73_445
K2 Si3 K2 178.583(12) . 73_445
K1 Si3 K2 104.979(8) 50_454 73_445
K1 Si3 K2 104.042(6) 25 73_445
K1 Si3 K2 104.042(6) 49 73_445

loop_
_geom_bond_atom_site_label_1
_geom_bond_atom_site_label_2
_geom_bond_distance
_geom_bond_site_symmetry_2
K2 Si3 3.9295(6) 178_566
K2 Si3 3.9295(6) 150_665
K2 Si3 3.9295(6) 122_656
K2 Si3 3.9295(5) 108_656
K2 Si3 3.9295(5) 131_655
K2 Si3 3.9295(5) 104_566
K2 Si3 3.9295(5) 175_556
K2 Si3 3.9295(5) 100_665
K2 Si3 3.9295(5) 147_565
K2 Si3 3.9295(5) 153_565
K2 Si3 3.9295(5) 125_655
K2 Si3 3.9295(6) 169_556
K2 Si3 4.0094(6) .
K2 Si3 4.0095(6) 82_545
K2 Si3 4.0095(6) 9
K2 Si3 4.0095(6) 54_455
K2 Si3 4.0095(6) 5
K2 Si3 4.0095(6) 26_554
K2 Si3 4.0095(6) 36_554
K2 Si3 4.0095(6) 59_455
K2 Si3 4.0095(6) 80_545
K2 Si3 4.0095(6) 31_554
K2 Si3 4.0095(6) 52_455
K2 Si3 4.0095(6) 75_545
K2 Si2 4.0123(9) 52_455
K2 Si2 4.0123(9) 75_545
K2 Si2 4.0123(9) 26_554
K2 Si2 4.0124(9) .
K2 K1 6.1052(2) 76_445
K2 K1 6.1052(2) 27_544
K1 Si1 3.18836(13) 97
K1 Si1 3.18836(13) .
K1 Si2 3.2757(4) 172
K1 Si2 3.2757(4) 76_445
K1 Si2 3.2757(4) 123
K1 Si2 3.2757(4) 27_544
K1 Si2 3.2757(4) 146
K1 Si2 3.2757(4) 50_454
K1 Si3 3.3733(4) 156
K1 Si3 3.3733(4) 60_454
K1 Si3 3.3733(4) 179
K1 Si3 3.3733(4) 83_445
K1 Si3 3.3733(4) 128
K1 Si3 3.3733(4) 32_544
K1 Si3 3.3733(4) 151
K1 Si3 3.3733(4) 55_454
K1 Si3 3.3733(4) 172
K1 Si3 3.3733(4) 76_445
K1 Si3 3.3733(4) 123
K1 Si3 3.3733(4) 27_544
K1 K1 5.2066(2) 76_445
K1 K1 5.2066(2) 52_444
K1 K1 5.2066(2) 75_444
K1 K1 5.2066(2) 27_544
K1 K1 5.2066(2) 50_454
K1 K1 5.2066(2) 26_444
K1 Si2 5.5527(9) .
K1 Si2 5.5528(9) 97
K1 Si3 5.6394(6) 130
K1 Si3 5.6394(6) 34_544
Si1 Si2 2.3643(9) .
Si1 Si2 2.3644(9) 76_445
Si1 Si2 2.3644(9) 27_544
Si1 Si2 2.3644(9) 50_454
Si1 K1 3.18836(13) 76_445
Si1 K1 3.18836(13) 27_544
Si1 K1 3.18836(13) 50_454
Si1 K2 6.3767(3) 49_454
Si1 K2 6.3767(3) 25_544
Si1 K2 6.3767(3) 73_445
Si2 Si3 2.3716(6) 9
Si2 Si3 2.3716(6) 5
Si2 Si3 2.3716(6) .
Si2 K1 3.2757(4) 76_445
Si2 K1 3.2757(4) 27_544
Si2 K1 3.2757(4) 50_454
Si2 K2 6.3012(4) 145_565
Si2 K2 6.3012(4) 121_655
Si2 K2 6.3012(4) 169_556
Si3 Si3 2.3665(5) 131_655
Si3 Si3 2.3665(5) 104_566
Si3 Si3 2.3952(11) 50_454
Si3 K1 3.3733(4) 76_445
Si3 K1 3.3733(4) 27_544
Si3 K2 3.9295(5) 169_556
Si3 K1 5.6394(6) 50_454
Si3 K1 5.7185(3) 25
Si3 K1 5.7185(3) 49
Si3 K2 6.4045(6) 73_445
